data_4301602
loop_
_publ_author_name
'Hesham A. Habib'
'Anke Hoffmann'
'Henning A. H\"oppe'
'Gunther Steinfeld'
'Christoph Janiak'

_publ_contact_author_address
;Institut f\"ur Anorganische und Analytische Chemie
Universit\"at Freiburg
Albertstr. 21
79104 Freiburg
Germany
;
_publ_contact_author_email janiak@uni-freiburg.de
_publ_contact_author_name 'Christoph Janiak'
_publ_contact_author_phone +49-761-2036127
_publ_section_title
;
Crystal Structure Solid-State Cross Polarization Magic Angle Spinning 13C
NMR Correlation in Luminescent d10 Metal-Organic Frameworks Constructed with
the 1,2-Bis(1,2,4-triazol-4-yl)ethane Ligand
;
_journal_name_full 'Inorganic Chemistry'
_journal_page_first 2166
_journal_page_last 2180
_journal_paper_doi 10.1021/ic802069k
_journal_volume 48
_journal_year 2009
_chemical_formula_moiety 'C3 H4 Cl Cu N3'
_chemical_formula_sum 'C3 H4 Cl Cu N3'
_chemical_formula_weight 181.08
_chemical_name_systematic
; 
catena-[{\m4-1,2-Bis(1,2,4-triazol-4-yl)ethane-\kN1:\kN2:\kN1':\kN2'}-
dichloro-dicopper(I)]
;
_space_group_IT_number 2
_symmetry_cell_setting triclinic
_symmetry_space_group_name_Hall '-P 1'
_symmetry_space_group_name_H-M 'P -1'
_atom_sites_solution_hydrogens geom
_atom_sites_solution_primary direct
_atom_sites_solution_secondary difmap
_audit_creation_method SHELXL-97
_cell_angle_alpha 81.555(5)
_cell_angle_beta 69.126(6)
_cell_angle_gamma 86.387(6)
_cell_formula_units_Z 2
_cell_length_a 6.4000(5)
_cell_length_b 6.5778(6)
_cell_length_c 7.0244(5)
_cell_measurement_reflns_used 2936
_cell_measurement_temperature 203(2)
_cell_measurement_theta_max 34.0
_cell_measurement_theta_min 3.13
_cell_volume 273.29(4)
_computing_cell_refinement 'SAINT (Bruker, 2006)'
_computing_data_collection 'APEX2 (Bruker, 2006)'
_computing_data_reduction SAINT
_computing_molecular_graphics 'DIAMOND (Crystal Impact, 2006)'
_computing_structure_refinement 'SHELXL-97 (Sheldrick, 1997)'
_computing_structure_solution 'SHELXS-97 (Sheldrick, 1997)'
_diffrn_ambient_temperature 203(2)
_diffrn_measured_fraction_theta_full 0.997
_diffrn_measured_fraction_theta_max 0.997
_diffrn_measurement_device_type 'Bruker APEX II CCD area detector'
_diffrn_measurement_method '\w scans'
_diffrn_radiation_monochromator graphite
_diffrn_radiation_source 'fine-focus sealed tube'
_diffrn_radiation_type MoK\a
_diffrn_radiation_wavelength 0.71073
_diffrn_reflns_av_R_equivalents 0.0329
_diffrn_reflns_av_sigmaI/netI 0.0293
_diffrn_reflns_limit_h_max 8
_diffrn_reflns_limit_h_min -8
_diffrn_reflns_limit_k_max 8
_diffrn_reflns_limit_k_min -8
_diffrn_reflns_limit_l_max 8
_diffrn_reflns_limit_l_min -8
_diffrn_reflns_number 5307
_diffrn_reflns_theta_full 26.94
_diffrn_reflns_theta_max 26.94
_diffrn_reflns_theta_min 3.13
_exptl_absorpt_coefficient_mu 4.357
_exptl_absorpt_correction_T_max 0.8450
_exptl_absorpt_correction_T_min 0.2883
_exptl_absorpt_correction_type multi-scan
_exptl_absorpt_process_details '(<i>SADABS</i>; Sheldrick, 1996)'
_exptl_crystal_colour colorless
_exptl_crystal_density_diffrn 2.201
_exptl_crystal_density_method 'not measured'
_exptl_crystal_description plate
_exptl_crystal_F_000 178
_exptl_crystal_size_max 0.38
_exptl_crystal_size_mid 0.24
_exptl_crystal_size_min 0.04
_refine_diff_density_max 2.134
_refine_diff_density_min -0.636
_refine_diff_density_rms 0.322
_refine_ls_extinction_method none
_refine_ls_goodness_of_fit_ref 1.123
_refine_ls_hydrogen_treatment constr
_refine_ls_matrix_type full
_refine_ls_number_parameters 73
_refine_ls_number_reflns 1184
_refine_ls_number_restraints 0
_refine_ls_restrained_S_all 1.123
_refine_ls_R_factor_all 0.0527
_refine_ls_R_factor_gt 0.0504
_refine_ls_shift/su_max 0.000
_refine_ls_shift/su_mean 0.000
_refine_ls_structure_factor_coef Fsqd
_refine_ls_weighting_details 'calc w=1/[\s^2^(Fo^2^)+(0.1322P)^2^+0.0512P] where P=(Fo^2^+2Fc^2^)/3'
_refine_ls_weighting_scheme calc
_refine_ls_wR_factor_gt 0.1605
_refine_ls_wR_factor_ref 0.1648
_reflns_number_gt 1093
_reflns_number_total 1184
_reflns_threshold_expression >2sigma(I)
_cod_data_source_file ic802069k_si_002_05.cif
_cod_data_source_block m165
_cod_depositor_comments
;
The following automatic conversions were performed:
'_symmetry_cell_setting' value 'Triclinic' changed to 'triclinic'
according to '/home/saulius/struct/CIF-dictionaries/cif_core.dic'
dictionary named 'cif_core.dic' version 2.4.1 from
2010-06-29.

'_exptl_absorpt_correction_type' value 'Multi-scan' changed
to 'multi-scan' according to
'/home/saulius/struct/CIF-dictionaries/cif_core.dic' dictionary named
'cif_core.dic' version 2.4.1 from 2010-06-29.

Automatic conversion script
Id: cif_fix_enum 1527 2010-12-29 10:47:43Z saulius 
;
_cod_database_code 4301602

loop_
_symmetry_equiv_pos_as_xyz
'x, y, z'
'-x, -y, -z'

loop_
_atom_site_label
_atom_site_type_symbol
_atom_site_fract_x
_atom_site_fract_y
_atom_site_fract_z
_atom_site_U_iso_or_equiv
_atom_site_adp_type
_atom_site_occupancy
_atom_site_symmetry_multiplicity
_atom_site_calc_flag
_atom_site_refinement_flags
_atom_site_disorder_assembly
_atom_site_disorder_group
Cu Cu 0.51320(8) 0.27737(7) 0.96453(7) 0.0214(3) Uani 1 1 d . . .
Cl Cl 0.23205(18) 0.46081(16) 1.21854(17) 0.0259(4) Uani 1 1 d . . .
N1 N 0.3595(6) 0.1280(5) 0.8228(5) 0.0177(7) Uani 1 1 d . . .
N2 N 0.3263(6) -0.0824(5) 0.8778(5) 0.0191(7) Uani 1 1 d . . .
N3 N 0.1170(6) 0.0376(5) 0.6996(5) 0.0181(7) Uani 1 1 d . . .
C1 C 0.2346(7) 0.1948(7) 0.7150(7) 0.0218(9) Uani 1 1 d . . .
H1 H 0.2270 0.3318 0.6565 0.026 Uiso 1 1 calc R . .
C2 C 0.1802(8) -0.1300(6) 0.8014(7) 0.0217(8) Uani 1 1 d . . .
H2 H 0.1265 -0.2632 0.8156 0.026 Uiso 1 1 calc R . .
C3 C -0.0481(7) 0.0490(7) 0.5978(6) 0.0192(8) Uani 1 1 d . . .
H3A H -0.0875 0.1931 0.5652 0.023 Uiso 1 1 calc R . .
H3B H -0.1843 -0.0226 0.6898 0.023 Uiso 1 1 calc R . .

loop_
_atom_site_aniso_label
_atom_site_aniso_U_11
_atom_site_aniso_U_22
_atom_site_aniso_U_33
_atom_site_aniso_U_23
_atom_site_aniso_U_13
_atom_site_aniso_U_12
Cu 0.0248(4) 0.0161(4) 0.0281(4) -0.0020(3) -0.0152(3) -0.0022(2)
Cl 0.0256(6) 0.0161(6) 0.0293(6) -0.0039(4) -0.0005(5) -0.0040(4)
N1 0.0212(16) 0.0111(15) 0.0227(16) -0.0011(12) -0.0104(14) -0.0005(12)
N2 0.0229(17) 0.0149(16) 0.0227(17) 0.0010(12) -0.0124(14) -0.0040(13)
N3 0.0212(16) 0.0176(16) 0.0175(16) -0.0027(12) -0.0088(13) -0.0014(13)
C1 0.0227(19) 0.021(2) 0.023(2) 0.0003(15) -0.0109(16) -0.0035(16)
C2 0.027(2) 0.0167(19) 0.025(2) -0.0012(15) -0.0136(17) -0.0023(16)
C3 0.0183(18) 0.0199(19) 0.022(2) -0.0043(15) -0.0104(16) 0.0009(15)

loop_
_atom_type_symbol
_atom_type_description
_atom_type_scat_dispersion_real
_atom_type_scat_dispersion_imag
_atom_type_scat_source
C C 0.0033 0.0016 'International Tables Vol C Tables 4.2.6.8 and 6.1.1.4'
H H 0.0000 0.0000 'International Tables Vol C Tables 4.2.6.8 and 6.1.1.4'
Cl Cl 0.1484 0.1585 'International Tables Vol C Tables 4.2.6.8 and 6.1.1.4'
Cu Cu 0.3201 1.2651 'International Tables Vol C Tables 4.2.6.8 and 6.1.1.4'
N N 0.0061 0.0033 'International Tables Vol C Tables 4.2.6.8 and 6.1.1.4'

loop_
_geom_angle_atom_site_label_1
_geom_angle_atom_site_label_2
_geom_angle_atom_site_label_3
_geom_angle
_geom_angle_site_symmetry_1
_geom_angle_site_symmetry_3
_geom_angle_publ_flag
N1 Cu N2 112.42(14) . 2_657 ?
N1 Cu Cl 120.93(11) . 2_667 ?
N2 Cu Cl 105.60(11) 2_657 2_667 ?
N1 Cu Cl 108.78(11) . . ?
N2 Cu Cl 106.28(11) 2_657 . ?
Cl Cu Cl 101.48(4) 2_667 . ?
N1 Cu Cu 131.09(10) . 2_667 ?
N2 Cu Cu 115.72(11) 2_657 2_667 ?
Cl Cu Cu 52.15(3) 2_667 2_667 ?
Cl Cu Cu 49.33(3) . 2_667 ?
Cu Cl Cu 78.52(4) 2_667 . ?
C1 N1 N2 107.4(3) . . ?
C1 N1 Cu 131.3(3) . . ?
N2 N1 Cu 119.4(3) . . ?
C2 N2 N1 106.5(3) . . ?
C2 N2 Cu 127.3(3) . 2_657 ?
N1 N2 Cu 126.2(3) . 2_657 ?
C2 N3 C1 105.5(4) . . ?
C2 N3 C3 127.3(4) . . ?
C1 N3 C3 127.2(4) . . ?
N1 C1 N3 109.9(4) . . ?
N1 C1 H1 125.0 . . ?
N3 C1 H1 125.0 . . ?
N2 C2 N3 110.7(4) . . ?
N2 C2 H2 124.6 . . ?
N3 C2 H2 124.6 . . ?
N3 C3 C3 109.6(4) . 2_556 ?
N3 C3 H3A 109.8 . . ?
C3 C3 H3A 109.8 2_556 . ?
N3 C3 H3B 109.8 . . ?
C3 C3 H3B 109.8 2_556 . ?
H3A C3 H3B 108.2 . . ?

loop_
_geom_bond_atom_site_label_1
_geom_bond_atom_site_label_2
_geom_bond_distance
_geom_bond_site_symmetry_2
_geom_bond_publ_flag
Cu N1 2.007(3) . ?
Cu N2 2.038(3) 2_657 ?
Cu Cl 2.3425(11) 2_667 ?
Cu Cl 2.4388(12) . ?
Cu Cu 3.0268(9) 2_667 ?
Cl Cu 2.3425(11) 2_667 ?
N1 C1 1.303(6) . ?
N1 N2 1.389(5) . ?
N2 C2 1.306(6) . ?
N2 Cu 2.038(3) 2_657 ?
N3 C2 1.344(5) . ?
N3 C1 1.355(6) . ?
N3 C3 1.465(5) . ?
C1 H1 0.9400 . ?
C2 H2 0.9400 . ?
C3 C3 1.513(8) 2_556 ?
C3 H3A 0.9800 . ?
C3 H3B 0.9800 . ?
